data_4135388
loop_
_publ_author_name
'Luan, Zi-Hong'
'Qu, Jian-Ping'
'Kang, Yan-Biao'

_publ_section_title
;
 Discovery of Oxygen \a-Nucleophilic Addition to \a,\b-Unsaturated Amides
 Catalyzed by Redox-Neutral Organic Photoreductant.
;
_journal_issue 50
_journal_name_full 'Journal of the American Chemical Society'
_journal_page_first 20942
_journal_page_last 20947
_journal_paper_doi 10.1021/jacs.0c10707
_journal_volume 142
_journal_year 2020
_chemical_formula_moiety 'C15 H15 N O2'
_chemical_formula_sum 'C15 H15 N O2'
_chemical_formula_weight 241.28
_space_group_crystal_system monoclinic
_space_group_IT_number 14
_space_group_name_Hall '-P 2ybc'
_space_group_name_H-M_alt 'P 1 21/c 1'
_atom_sites_solution_hydrogens geom
_atom_sites_solution_primary direct
_audit_creation_date 2019-12-25
_audit_creation_method
;
Olex2 1.2
(compiled 2018.05.29 svn.r3508 for OlexSys, GUI svn.r5506)
;
_cell_angle_alpha 90
_cell_angle_beta 96.467(5)
_cell_angle_gamma 90
_cell_formula_units_Z 4
_cell_length_a 12.5632(8)
_cell_length_b 10.1388(5)
_cell_length_c 10.1456(5)
_cell_measurement_reflns_used 2591
_cell_measurement_temperature 291(2)
_cell_measurement_theta_max 72.5470
_cell_measurement_theta_min 4.3820
_cell_volume 1284.08(12)
_computing_molecular_graphics 'Olex2 (Dolomanov et al., 2009)'
_computing_publication_material 'Olex2 (Dolomanov et al., 2009)'
_computing_structure_refinement 'ShelXL (Sheldrick, 2015)'
_computing_structure_solution 'ShelXS (Sheldrick, 2008)'
_diffrn_ambient_temperature 291(2)
_diffrn_measured_fraction_theta_full 0.998
_diffrn_measured_fraction_theta_max 0.977
_diffrn_measurement_device_type 'SuperNova, Dual, Cu at home/near, AtlasS2'
_diffrn_radiation_type CuK\a
_diffrn_radiation_wavelength 1.54184
_diffrn_reflns_av_R_equivalents 0.0169
_diffrn_reflns_av_unetI/netI 0.0208
_diffrn_reflns_Laue_measured_fraction_full 0.998
_diffrn_reflns_Laue_measured_fraction_max 0.977
_diffrn_reflns_limit_h_max 15
_diffrn_reflns_limit_h_min -12
_diffrn_reflns_limit_k_max 12
_diffrn_reflns_limit_k_min -7
_diffrn_reflns_limit_l_max 10
_diffrn_reflns_limit_l_min -12
_diffrn_reflns_number 4527
_diffrn_reflns_point_group_measured_fraction_full 0.998
_diffrn_reflns_point_group_measured_fraction_max 0.977
_diffrn_reflns_theta_full 67.684
_diffrn_reflns_theta_max 73.040
_diffrn_reflns_theta_min 3.541
_exptl_absorpt_coefficient_mu 0.666
_exptl_absorpt_correction_T_max 1.00000
_exptl_absorpt_correction_T_min 0.78217
_exptl_absorpt_correction_type multi-scan
_exptl_absorpt_process_details
;
CrysAlisPro 1.171.40.53 (Rigaku Oxford Diffraction, 2019)
Empirical absorption correction using spherical harmonics,
 implemented in SCALE3 ABSPACK scaling algorithm.
;
_exptl_crystal_density_diffrn 1.248
_exptl_crystal_description block
_exptl_crystal_F_000 512
_exptl_crystal_size_max 0.25
_exptl_crystal_size_mid 0.22
_exptl_crystal_size_min 0.2
_refine_diff_density_max 0.181
_refine_diff_density_min -0.221
_refine_diff_density_rms 0.040
_refine_ls_extinction_method none
_refine_ls_goodness_of_fit_ref 1.058
_refine_ls_hydrogen_treatment constr
_refine_ls_matrix_type full
_refine_ls_number_parameters 165
_refine_ls_number_reflns 2515
_refine_ls_number_restraints 0
_refine_ls_restrained_S_all 1.058
_refine_ls_R_factor_all 0.0467
_refine_ls_R_factor_gt 0.0428
_refine_ls_shift/su_max 0.001
_refine_ls_shift/su_mean 0.000
_refine_ls_structure_factor_coef Fsqd
_refine_ls_weighting_details 'w=1/[\s^2^(Fo^2^)+(0.0633P)^2^+0.2787P] where P=(Fo^2^+2Fc^2^)/3'
_refine_ls_weighting_scheme calc
_refine_ls_wR_factor_gt 0.1162
_refine_ls_wR_factor_ref 0.1203
_reflns_Friedel_coverage 0.000
_reflns_number_gt 2250
_reflns_number_total 2515
_reflns_threshold_expression 'I > 2\s(I)'
_cod_data_source_file ja0c10707_si_003.cif
_cod_data_source_block lzh-d
_cod_depositor_comments 'Adding full bibliography for 4135385--4135388.cif.'
_cod_database_code 4135388
_shelxl_version_number 2013-4
_shelx_space_group_comment
;
The symmetry employed for this shelxl refinement is uniquely defined
by the following loop, which should always be used as a source of
symmetry information in preference to the above space-group names.
They are only intended as comments.
;
_shelx_estimated_absorpt_t_max 0.878
_shelx_estimated_absorpt_t_min 0.851
_olex2_refinement_description
;
1. Fixed Uiso
 At 1.2 times of:
  All C(H) groups, All N(H) groups
 At 1.5 times of:
  All C(H,H,H) groups, All O(H) groups
2.a Aromatic/amide H refined with riding coordinates:
 N1(H1A), C5(H5), C10(H10), C14(H14), C1(H1B), C11(H11), C4(H4), C12(H12),
 C3(H3), C13(H13), C2(H2)
2.b Idealised Me refined as rotating group:
 C15(H15A,H15B,H15C)
2.c Idealised tetrahedral OH refined as rotating group:
 O1(H1)
;
_olex2_submission_special_instructions 'No special instructions were received'

loop_
_space_group_symop_operation_xyz
'x, y, z'
'-x, y+1/2, -z+1/2'
'-x, -y, -z'
'x, -y-1/2, z-1/2'

loop_
_atom_site_label
_atom_site_type_symbol
_atom_site_fract_x
_atom_site_fract_y
_atom_site_fract_z
_atom_site_U_iso_or_equiv
_atom_site_adp_type
_atom_site_occupancy
_atom_site_site_symmetry_order
_atom_site_calc_flag
_atom_site_refinement_flags_posn
_atom_site_refinement_flags_adp
_atom_site_refinement_flags_occupancy
_atom_site_disorder_assembly
_atom_site_disorder_group
O1 O 0.91503(8) 0.12187(9) 0.46958(8) 0.0372(2) Uani 1 1 d . . . . .
H1 H 0.9427 0.1589 0.5367 0.056 Uiso 1 1 calc GR . . . .
N1 N 1.09469(9) 0.12962(11) 0.36094(11) 0.0366(3) Uani 1 1 d . . . . .
H1A H 1.0758 0.0792 0.4223 0.044 Uiso 1 1 calc R . . . .
O2 O 1.02680(8) 0.26183(11) 0.19085(9) 0.0448(3) Uani 1 1 d . . . . .
C9 C 1.20491(11) 0.12787(13) 0.34276(13) 0.0354(3) Uani 1 1 d . . . . .
C8 C 1.01630(10) 0.20074(12) 0.29366(11) 0.0326(3) Uani 1 1 d . . . . .
C5 C 0.80649(12) 0.03571(14) 0.22553(13) 0.0414(3) Uani 1 1 d . . . . .
H5 H 0.8563 -0.0251 0.2632 0.050 Uiso 1 1 calc R . . . .
C10 C 1.27615(12) 0.09973(15) 0.45372(14) 0.0441(3) Uani 1 1 d . . . . .
H10 H 1.2505 0.0807 0.5341 0.053 Uiso 1 1 calc R . . . .
C7 C 0.91178(10) 0.21043(12) 0.35931(11) 0.0326(3) Uani 1 1 d . . . . .
C6 C 0.81768(10) 0.16820(13) 0.25952(12) 0.0337(3) Uani 1 1 d . . . . .
C15 C 0.90516(13) 0.35323(14) 0.40588(15) 0.0450(3) Uani 1 1 d . . . . .
H15A H 0.8392 0.3663 0.4435 0.067 Uiso 1 1 calc GR . . . .
H15B H 0.9078 0.4115 0.3318 0.067 Uiso 1 1 calc GR . . . .
H15C H 0.9644 0.3715 0.4717 0.067 Uiso 1 1 calc GR . . . .
C14 C 1.24317(12) 0.15347(15) 0.22235(14) 0.0441(3) Uani 1 1 d . . . . .
H14 H 1.1960 0.1712 0.1471 0.053 Uiso 1 1 calc R . . . .
C1 C 0.74359(12) 0.25716(16) 0.20057(16) 0.0500(4) Uani 1 1 d . . . . .
H1B H 0.7498 0.3463 0.2218 0.060 Uiso 1 1 calc R . . . .
C11 C 1.38489(13) 0.09986(19) 0.44537(17) 0.0546(4) Uani 1 1 d . . . . .
H11 H 1.4323 0.0819 0.5204 0.065 Uiso 1 1 calc R . . . .
C4 C 0.72214(13) -0.00655(17) 0.13639(15) 0.0525(4) Uani 1 1 d . . . . .
H4 H 0.7149 -0.0956 0.1155 0.063 Uiso 1 1 calc R . . . .
C12 C 1.42393(13) 0.12648(19) 0.32598(18) 0.0581(4) Uani 1 1 d . . . . .
H12 H 1.4973 0.1270 0.3203 0.070 Uiso 1 1 calc R . . . .
C3 C 0.64872(13) 0.0830(2) 0.07837(18) 0.0609(5) Uani 1 1 d . . . . .
H3 H 0.5919 0.0546 0.0183 0.073 Uiso 1 1 calc R . . . .
C13 C 1.35274(13) 0.15225(18) 0.21577(16) 0.0541(4) Uani 1 1 d . . . . .
H13 H 1.3787 0.1692 0.1352 0.065 Uiso 1 1 calc R . . . .
C2 C 0.65986(14) 0.2138(2) 0.1096(2) 0.0651(5) Uani 1 1 d . . . . .
H2 H 0.6109 0.2745 0.0696 0.078 Uiso 1 1 calc R . . . .

loop_
_atom_site_aniso_label
_atom_site_aniso_U_11
_atom_site_aniso_U_22
_atom_site_aniso_U_33
_atom_site_aniso_U_23
_atom_site_aniso_U_13
_atom_site_aniso_U_12
O1 0.0467(5) 0.0391(5) 0.0252(4) 0.0037(3) 0.0008(4) -0.0021(4)
N1 0.0369(6) 0.0410(6) 0.0316(5) 0.0078(4) 0.0022(4) -0.0006(5)
O2 0.0419(5) 0.0589(6) 0.0327(5) 0.0143(4) 0.0004(4) -0.0015(4)
C9 0.0375(7) 0.0326(6) 0.0355(6) -0.0001(5) 0.0020(5) -0.0002(5)
C8 0.0371(6) 0.0335(6) 0.0259(6) 0.0000(5) -0.0026(5) -0.0050(5)
C5 0.0492(8) 0.0385(7) 0.0351(7) 0.0021(5) -0.0016(6) -0.0011(6)
C10 0.0445(8) 0.0498(8) 0.0374(7) 0.0045(6) 0.0023(6) 0.0046(6)
C7 0.0397(7) 0.0311(6) 0.0262(5) 0.0025(5) 0.0004(5) 0.0006(5)
C6 0.0337(6) 0.0380(7) 0.0294(6) 0.0025(5) 0.0032(5) -0.0009(5)
C15 0.0589(9) 0.0358(7) 0.0391(7) -0.0039(6) 0.0002(6) 0.0013(6)
C14 0.0467(8) 0.0501(8) 0.0355(7) 0.0023(6) 0.0045(6) 0.0001(6)
C1 0.0438(8) 0.0447(8) 0.0586(9) 0.0000(7) -0.0067(7) 0.0063(6)
C11 0.0418(8) 0.0682(11) 0.0518(9) 0.0036(8) -0.0030(7) 0.0090(7)
C4 0.0596(9) 0.0498(9) 0.0465(8) -0.0033(7) -0.0016(7) -0.0153(7)
C12 0.0380(8) 0.0724(11) 0.0648(10) 0.0023(8) 0.0098(7) 0.0042(7)
C3 0.0429(8) 0.0766(12) 0.0596(10) -0.0032(9) -0.0106(7) -0.0141(8)
C13 0.0519(9) 0.0640(10) 0.0488(9) 0.0038(7) 0.0168(7) 0.0012(8)
C2 0.0447(9) 0.0710(12) 0.0740(12) 0.0023(9) -0.0179(8) 0.0108(8)

loop_
_atom_type_symbol
_atom_type_description
_atom_type_scat_dispersion_real
_atom_type_scat_dispersion_imag
_atom_type_scat_source
C C 0.0181 0.0091 'International Tables Vol C Tables 4.2.6.8 and 6.1.1.4'
H H 0.0000 0.0000 'International Tables Vol C Tables 4.2.6.8 and 6.1.1.4'
N N 0.0311 0.0180 'International Tables Vol C Tables 4.2.6.8 and 6.1.1.4'
O O 0.0492 0.0322 'International Tables Vol C Tables 4.2.6.8 and 6.1.1.4'

loop_
_geom_angle_atom_site_label_1
_geom_angle_atom_site_label_2
_geom_angle_atom_site_label_3
_geom_angle
_geom_angle_site_symmetry_1
_geom_angle_site_symmetry_3
_geom_angle_publ_flag
C8 N1 C9 127.71(11) . . ?
C10 C9 N1 116.59(12) . . ?
C10 C9 C14 119.85(13) . . ?
C14 C9 N1 123.57(12) . . ?
N1 C8 C7 115.23(10) . . ?
O2 C8 N1 123.88(12) . . ?
O2 C8 C7 120.75(11) . . ?
C4 C5 C6 120.71(14) . . ?
C11 C10 C9 120.23(14) . . ?
O1 C7 C8 110.31(10) . . ?
O1 C7 C6 107.08(10) . . ?
O1 C7 C15 110.51(10) . . ?
C6 C7 C8 109.21(10) . . ?
C15 C7 C8 105.83(11) . . ?
C15 C7 C6 113.90(11) . . ?
C5 C6 C7 118.95(11) . . ?
C1 C6 C5 118.60(13) . . ?
C1 C6 C7 122.45(12) . . ?
C13 C14 C9 119.05(14) . . ?
C6 C1 C2 120.21(15) . . ?
C10 C11 C12 120.36(15) . . ?
C3 C4 C5 120.16(15) . . ?
C13 C12 C11 119.11(15) . . ?
C2 C3 C4 119.60(15) . . ?
C12 C13 C14 121.39(15) . . ?
C3 C2 C1 120.70(16) . . ?

loop_
_geom_bond_atom_site_label_1
_geom_bond_atom_site_label_2
_geom_bond_distance
_geom_bond_site_symmetry_2
_geom_bond_publ_flag
O1 C7 1.4314(14) . ?
N1 C9 1.4174(17) . ?
N1 C8 1.3433(16) . ?
O2 C8 1.2329(15) . ?
C9 C10 1.3867(19) . ?
C9 C14 1.387(2) . ?
C8 C7 1.5409(18) . ?
C5 C6 1.390(2) . ?
C5 C4 1.382(2) . ?
C10 C11 1.378(2) . ?
C7 C6 1.5285(17) . ?
C7 C15 1.5281(18) . ?
C6 C1 1.383(2) . ?
C14 C13 1.386(2) . ?
C1 C2 1.390(2) . ?
C11 C12 1.384(2) . ?
C4 C3 1.378(3) . ?
C12 C13 1.376(2) . ?
C3 C2 1.367(3) . ?

loop_
_geom_hbond_atom_site_label_D
_geom_hbond_atom_site_label_H
_geom_hbond_atom_site_label_A
_geom_hbond_distance_DH
_geom_hbond_distance_HA
_geom_hbond_distance_DA
_geom_hbond_angle_DHA
_geom_hbond_site_symmetry_A
O1 H1 O2 0.82 1.96 2.7734(13) 172.5 4_566
